data_1100439
loop_
_publ_author_name
'Reichardt, Christian'
'Blum, Andreas'
'Harms, Klaus'
'Sch\"afer, Gerhard'

_publ_section_title
;
 Pyridinium N-Phenolate Betaine Dyes and Their Application to the
 Characterization of the Polarity of Solvents, XXII. Syntheses and
 UV/Vis Spectroscopic Properties of Solvatochromic, Halochromic,
 and Chiro-Solvatochromic Pyridinium N-Phenolate Betaine Dyes with
 Four Stereogenic Centers
;
_journal_coden_ASTM LIARFV
_journal_issue 4
_journal_name_full 'Liebigs Annalen/Recueil'
_journal_page_first 707
_journal_page_last 720
_journal_paper_doi 10.1002/jlac.199719970411
_journal_volume 1997
_journal_year 1997
_chemical_formula_sum 'C40 H42 O7'
_space_group_IT_number 4
_symmetry_cell_setting monoclinic
_symmetry_space_group_name_Hall 'P 2yb'
_symmetry_space_group_name_H-M 'P 1 21 1'
_cell_angle_alpha 90
_cell_angle_beta 94.14(1)
_cell_angle_gamma 90
_cell_formula_units_Z 2
_cell_length_a 8.967(2)
_cell_length_b 12.842(1)
_cell_length_c 15.100(3)
_cod_original_sg_symbol_H-M 'P 21'
_cod_database_code 1100439

loop_
_symmetry_equiv_pos_site_id
_symmetry_equiv_pos_as_xyz
1 x,y,z
2 -x,1/2+y,-z

loop_
_atom_site_label
_atom_site_type_symbol
_atom_site_fract_x
_atom_site_fract_y
_atom_site_fract_z
O1 O 0.96384(14) 0.73369(11) 0.8620(1)
O2 O 0.8302(2) 0.84453(11) 0.70727(10)
O3 O 0.97402(14) 0.89922(11) 0.55497(9)
O4 O 1.24839(14) 0.93336(10) 0.49973(9)
O5 O 1.22876(13) 0.66278(11) 0.80863(9)
O6 O 1.2814(2) 0.88075(12) 0.68220(12)
H1 H 1.2313(32) 0.9056(23) 0.6352(20)
C1 C 0.8108(2) 0.7326(2) 0.8316(2)
H2 H 0.7459(27) 0.7198(19) 0.8800(17)
H3 H 0.7925(27) 0.6793(21) 0.7862(18)
C2 C 0.7735(3) 0.8379(2) 0.7921(2)
H4 H 0.8209(23) 0.8932(18) 0.8291(15)
H5 H 0.6705(30) 0.8473(19) 0.7874(15)
C3 C 0.8238(3) 0.9468(2) 0.6723(2)
H6 H 0.9004(26) 0.9894(19) 0.7018(15)
H7 H 0.7213(30) 0.9763(20) 0.6808(17)
C4 C 0.8346(3) 0.9423(2) 0.5744(2)
H8 H 0.8175(26) 1.0096(21) 0.5440(17)
H9 H 0.7481(31) 0.9011(22) 0.5424(18)
C5 C 0.9947(2) 0.8979(2) 0.46145(13)
H10 H 0.9923(20) 0.9729(17) 0.4371(13)
C6 C 1.1528(2) 0.85849(15) 0.45279(13)
H11 H 1.1605(19) 0.7888(15) 0.4838(12)
C7 C 1.4018(2) 0.9020(2) 0.5127(2)
H12 H 1.4570(27) 0.9616(20) 0.5424(16)
H13 H 1.4465(27) 0.8921(19) 0.4592(17)
C8 C 1.4269(2) 0.8075(2) 0.57017(13)
C9 C 1.5145(2) 0.7269(2) 0.5436(2)
H14 H 1.5510(29) 0.7320(21) 0.490(2)
C10 C 1.5506(3) 0.6448(2) 0.5996(2)
H15 H 1.6247(30) 0.5933(23) 0.5787(18)
C11 C 1.4988(2) 0.6427(2) 0.6821(2)
H16 H 1.5273(23) 0.5942(18) 0.7243(15)
C12 C 1.4094(2) 0.7211(2) 0.71143(13)
C13 C 1.3625(2) 0.7215(2) 0.8045(2)
H17 H 1.4415(29) 0.6967(21) 0.8511(18)
H18 H 1.3462(41) 0.7975(34) 0.8284(25)
C14 C 1.1903(2) 0.6497(2) 0.89864(13)
H19 H 1.2176(19) 0.7128(16) 0.9326(13)
C15 C 1.0206(2) 0.6364(2) 0.89419(14)
H20 H 0.9951(21) 0.5819(17) 0.8498(15)
C16 C 1.3710(2) 0.80274(15) 0.65366(13)
C17 C 0.8790(2) 0.8309(2) 0.41040(13)
C18 C 0.8726(2) 0.7245(2) 0.4260(2)
H21 H 0.9382(26) 0.6944(19) 0.4685(16)
C19 C 0.7681(3) 0.6635(2) 0.3787(2)
H22 H 0.7730(36) 0.5932(29) 0.3943(23)
C20 C 0.6660(3) 0.7078(3) 0.3183(2)
H23 H 0.5912(39) 0.6653(29) 0.2851(24)
C21 C 0.6680(3) 0.8136(3) 0.3042(2)
H24 H 0.6045(30) 0.8457(23) 0.2590(19)
C22 C 0.7761(2) 0.8747(2) 0.3493(2)
H25 H 0.7789(28) 0.9495(24) 0.3395(18)
C23 C 1.1919(2) 0.8455(2) 0.35819(13)
C24 C 1.2018(2) 0.9310(2) 0.3029(2)
H26 H 1.1765(22) 0.9954(18) 0.3263(14)
C25 C 1.2402(3) 0.9187(2) 0.2165(2)
H27 H 1.2536(26) 0.9786(21) 0.1778(17)
C26 C 1.2670(3) 0.8214(2) 0.1838(2)
H28 H 1.2855(28) 0.8170(22) 0.1248(20)
C27 C 1.2566(3) 0.7362(2) 0.2378(2)
H29 H 1.2828(29) 0.6722(23) 0.2159(18)
C28 C 1.2204(3) 0.7486(2) 0.3245(2)
H30 H 1.2203(28) 0.6880(24) 0.3627(18)
C29 C 1.2796(2) 0.5613(2) 0.94192(13)
C30 C 1.2766(3) 0.4638(2) 0.9040(2)
H31 H 1.2203(27) 0.455(2) 0.8493(19)
C31 C 1.3651(3) 0.3846(3) 0.9408(2)
H32 H 1.3554(32) 0.3208(28) 0.913(2)
C32 C 1.4550(3) 0.4011(3) 1.0137(2)
H33 H 1.5239(44) 0.3423(35) 1.0387(25)
C33 C 1.4599(4) 0.4965(4) 1.0531(2)
H34 H 1.5078(45) 0.5099(32) 1.0996(28)
C34 C 1.3722(3) 0.5777(2) 1.0171(2)
H35 H 1.3839(33) 0.6477(27) 1.0418(21)
C35 C 0.9655(2) 0.6090(2) 0.98393(13)
C36 C 0.9377(2) 0.5068(2) 1.0065(2)
H36 H 0.9467(25) 0.4544(20) 0.9622(17)
C37 C 0.8934(3) 0.4820(2) 1.0901(2)
H37 H 0.8849(32) 0.4125(27) 1.1057(20)
C38 C 0.8736(3) 0.5584(2) 1.1510(2)
H38 H 0.8391(31) 0.5402(22) 1.2055(20)
C39 C 0.9015(3) 0.6595(3) 1.1301(2)
H39 H 0.8899(35) 0.7079(28) 1.1731(23)
C40 C 0.9469(3) 0.6848(2) 1.0465(2)
H40 H 0.9634(24) 0.7503(21) 1.0304(15)
O7 O 1.0166(2) 0.6611(2) 0.64573(15)
H41 H 1.0694(39) 0.6622(28) 0.6969(25)
H42 H 0.9849(67) 0.7257(54) 0.6550(41)

loop_
_atom_type_symbol
_atom_type_radius_bond
C 0.68
H 0.23
O 0.68
